data_4062274
loop_
_publ_author_name
'Lam, Wai Han'
'Shimada, Shigeru'
'Batsanov, Andrei S.'
'Lin, Zhenyang'
'Marder, Todd B.'
'Cowan, John A.'
'Howard, Judith A. K.'
'Mason, Sax A.'
'McIntyre, Garry J.'

_publ_section_title
;
 Accurate Molecular Structures of 16-Electron Rhodium Hydrido Boryl
 Complexes: Low-Temperature Single-Crystal X-ray and Neutron Diffraction
 and Computational Studies of [(PR~3~)~2~RhHCl(Boryl)] (Boryl = Bpin, Bcat)
;
_journal_issue 22
_journal_name_full Organometallics
_journal_page_first 4557
_journal_page_last 4568
_journal_paper_doi 10.1021/om030434d
_journal_volume 22
_journal_year 2003
_chemical_formula_moiety 'C24 H55 B Cl O2 P2 Rh'
_chemical_formula_sum 'C24 H55 B Cl O2 P2 Rh'
_chemical_formula_weight 586.79
_chemical_name_common chloro-hydrido-pinacolboryl-bis(triisopropylphosphine)rhodium
_space_group_IT_number 14
_symmetry_cell_setting monoclinic
_symmetry_space_group_name_Hall '-P 2yn'
_symmetry_space_group_name_H-M 'P 1 21/n 1'
_cell_angle_alpha 90.00
_cell_angle_beta 91.12(1)
_cell_angle_gamma 90.00
_cell_formula_units_Z 4
_cell_length_a 10.691(1)
_cell_length_b 14.990(1)
_cell_length_c 19.129(1)
_cell_measurement_temperature 120(2)
_cell_volume 3065.0(4)
_diffrn_ambient_temperature 120(2)
_exptl_crystal_density_diffrn 1.272
_cod_depositor_comments
;
The following automatic conversions were performed:
'_symmetry_cell_setting' value 'Monoclinic' changed to 'monoclinic'
according to '/home/saulius/struct/CIF-dictionaries/cif_core.dic'
dictionary named 'cif_core.dic' version 2.4.1 from 2010-06-29.

Automatic conversion script
Id: cif_fix_enum 1527 2010-12-29 10:47:43Z saulius 
;
_cod_original_sg_symbol_H-M 'P 21/n'
_cod_database_code 4062274

loop_
_symmetry_equiv_pos_as_xyz
'x, y, z'
'-x+1/2, y+1/2, -z+1/2'
'-x, -y, -z'
'x-1/2, -y-1/2, z-1/2'

loop_
_atom_site_label
_atom_site_type_symbol
_atom_site_fract_x
_atom_site_fract_y
_atom_site_fract_z
_atom_site_U_iso_or_equiv
_atom_site_adp_type
_atom_site_occupancy
_atom_site_symmetry_multiplicity
_atom_site_calc_flag
_atom_site_refinement_flags
_atom_site_disorder_assembly
_atom_site_disorder_group
Rh Rh 0.484484(9) 0.648848(6) 0.207961(5) 0.01494(3) Uani 1 1 d . A .
H1 H 0.5714(18) 0.5762(14) 0.2267(10) 0.039(5) Uiso 1 1 d . . .
P1 P 0.65002(3) 0.70693(2) 0.143180(17) 0.01611(6) Uani 1 1 d . . .
P2 P 0.33050(3) 0.55531(2) 0.253630(17) 0.01700(6) Uani 1 1 d . . .
Cl Cl 0.33505(3) 0.75820(2) 0.162222(19) 0.02706(7) Uani 1 1 d . . .
B B 0.56600(14) 0.67370(10) 0.29981(8) 0.0190(3) Uani 1 1 d . . .
O1A O 0.66671(11) 0.73165(8) 0.30837(6) 0.0233(3) Uani 0.8525(17) 1 d P A 1
O2A O 0.52755(11) 0.64167(8) 0.36346(6) 0.0251(3) Uani 0.8525(17) 1 d P A 1
C1A C 0.70342(16) 0.73296(12) 0.38260(8) 0.0240(3) Uani 0.8525(17) 1 d P A 1
C2A C 0.58285(17) 0.69811(12) 0.41803(8) 0.0237(3) Uani 0.8525(17) 1 d P A 1
C3A C 0.7383(2) 0.82907(14) 0.40165(11) 0.0358(4) Uani 0.8525(17) 1 d P A 1
H3A1 H 0.6652 0.8677 0.3947 0.054 Uiso 0.8525(17) 1 d PR A 1
H3A2 H 0.8060 0.8493 0.3717 0.054 Uiso 0.8525(17) 1 d PR A 1
H3A3 H 0.7662 0.8318 0.4507 0.054 Uiso 0.8525(17) 1 d PR A 1
C4A C 0.81523(18) 0.67164(15) 0.39237(11) 0.0365(5) Uani 0.8525(17) 1 d P A 1
H41A H 0.7905 0.6107 0.3798 0.055 Uiso 0.8525(17) 1 d PR A 1
H42A H 0.8432 0.6733 0.4414 0.055 Uiso 0.8525(17) 1 d PR A 1
H43A H 0.8836 0.6909 0.3625 0.055 Uiso 0.8525(17) 1 d PR A 1
C5A C 0.48774(19) 0.77146(15) 0.43243(10) 0.0356(4) Uani 0.8525(17) 1 d P A 1
H51A H 0.4751 0.8078 0.3903 0.053 Uiso 0.8525(17) 1 d PR A 1
H52A H 0.5194 0.8092 0.4707 0.053 Uiso 0.8525(17) 1 d PR A 1
H53A H 0.4080 0.7447 0.4457 0.053 Uiso 0.8525(17) 1 d PR A 1
C6A C 0.6041(2) 0.64136(14) 0.48309(10) 0.0349(4) Uani 0.8525(17) 1 d P A 1
H61A H 0.6651 0.5946 0.4729 0.052 Uiso 0.8525(17) 1 d PR A 1
H62A H 0.5252 0.6139 0.4971 0.052 Uiso 0.8525(17) 1 d PR A 1
H63A H 0.6364 0.6791 0.5212 0.052 Uiso 0.8525(17) 1 d PR A 1
O1B O 0.5498(6) 0.7627(4) 0.3290(3) 0.0228(15) Uiso 0.1475(17) 1 d P A 2
O2B O 0.6192(6) 0.6212(4) 0.3490(3) 0.0219(15) Uiso 0.1475(17) 1 d P A 2
C1B C 0.6316(10) 0.7671(7) 0.3917(5) 0.025(2) Uiso 0.1475(17) 1 d P A 2
C2B C 0.6419(11) 0.6718(7) 0.4155(5) 0.026(2) Uiso 0.1475(17) 1 d P A 2
C3B C 0.7568(14) 0.8039(11) 0.3687(9) 0.048(3) Uiso 0.1475(17) 1 d P A 2
H31B H 0.7509 0.8659 0.3528 0.071 Uiso 0.1475(17) 1 d PR A 2
H32B H 0.7846 0.7661 0.3301 0.071 Uiso 0.1475(17) 1 d PR A 2
H33B H 0.8171 0.7998 0.4077 0.071 Uiso 0.1475(17) 1 d PR A 2
C4B C 0.5764(12) 0.8325(8) 0.4438(7) 0.038(3) Uiso 0.1475(17) 1 d P A 2
H41B H 0.5765 0.8929 0.4242 0.057 Uiso 0.1475(17) 1 d PR A 2
H42B H 0.6241 0.8319 0.4880 0.057 Uiso 0.1475(17) 1 d PR A 2
H43B H 0.4901 0.8139 0.4521 0.057 Uiso 0.1475(17) 1 d PR A 2
C5B C 0.7658(12) 0.6399(9) 0.4475(7) 0.041(3) Uiso 0.1475(17) 1 d P A 2
H51B H 0.7598 0.5772 0.4618 0.061 Uiso 0.1475(17) 1 d PR A 2
H52B H 0.7900 0.6764 0.4880 0.061 Uiso 0.1475(17) 1 d PR A 2
H53B H 0.8288 0.6458 0.4113 0.061 Uiso 0.1475(17) 1 d PR A 2
C6B C 0.5359(13) 0.6455(9) 0.4641(7) 0.038(3) Uiso 0.1475(17) 1 d P A 2
H61B H 0.5452 0.5826 0.4773 0.057 Uiso 0.1475(17) 1 d PR A 2
H62B H 0.4545 0.6543 0.4407 0.057 Uiso 0.1475(17) 1 d PR A 2
H63B H 0.5409 0.6828 0.5061 0.057 Uiso 0.1475(17) 1 d PR A 2
C7 C 0.81533(12) 0.68816(9) 0.17352(7) 0.0205(2) Uani 1 1 d . . .
H7 H 0.8357 0.7375 0.2071 0.021(4) Uiso 1 1 d R . .
C8 C 0.91340(13) 0.69347(11) 0.11580(8) 0.0271(3) Uani 1 1 d . . .
H81 H 0.9956(9) 0.6968(8) 0.1364(2) 0.033(3) Uiso 1 1 d R . .
H82 H 0.8982(7) 0.7452(7) 0.0876(5) 0.033(3) Uiso 1 1 d R . .
H83 H 0.9070(7) 0.6412(7) 0.0873(5) 0.033(3) Uiso 1 1 d R . .
C9 C 0.83585(13) 0.60037(11) 0.21397(8) 0.0275(3) Uani 1 1 d . . .
H91 H 0.8222(11) 0.5504(6) 0.1826(4) 0.039(3) Uiso 1 1 d R . .
H92 H 0.7773(10) 0.5970(4) 0.2520(6) 0.039(3) Uiso 1 1 d R . .
H93 H 0.9206(10) 0.5982(4) 0.2328(6) 0.039(3) Uiso 1 1 d R . .
C10 C 0.63711(13) 0.82828(9) 0.12361(7) 0.0208(3) Uani 1 1 d . . .
H10 H 0.5481 0.8379 0.1085 0.028(5) Uiso 1 1 d R . .
C11 C 0.65521(14) 0.88426(10) 0.18997(8) 0.0274(3) Uani 1 1 d . . .
H111 H 0.7402(10) 0.8801(6) 0.2056(4) 0.033(3) Uiso 1 1 d R . .
H112 H 0.6019(10) 0.8624(5) 0.2255(4) 0.033(3) Uiso 1 1 d R . .
H113 H 0.6352(10) 0.9451(7) 0.18026(19) 0.033(3) Uiso 1 1 d R . .
C12 C 0.71604(15) 0.86668(10) 0.06427(8) 0.0297(3) Uani 1 1 d . . .
H121 H 0.6843(8) 0.9255(7) 0.0511(4) 0.036(3) Uiso 1 1 d R . .
H122 H 0.7112(9) 0.8270(6) 0.0238(5) 0.036(3) Uiso 1 1 d R . .
H123 H 0.8030(10) 0.8718(7) 0.0803(3) 0.036(3) Uiso 1 1 d R . .
C13 C 0.64101(14) 0.65340(10) 0.05520(7) 0.0231(3) Uani 1 1 d . . .
H13 H 0.7170 0.6714 0.0289 0.027(4) Uiso 1 1 d R . .
C14 C 0.52587(15) 0.68386(12) 0.01265(8) 0.0315(3) Uani 1 1 d . . .
H141 H 0.5227(7) 0.6539(7) -0.0298(6) 0.042(3) Uiso 1 1 d R . .
H142 H 0.5305(6) 0.7449(7) 0.0046(6) 0.042(3) Uiso 1 1 d R . .
H143 H 0.4544(9) 0.6712(8) 0.0376(4) 0.042(3) Uiso 1 1 d R . .
C15 C 0.64149(18) 0.55142(11) 0.06200(8) 0.0341(3) Uani 1 1 d . . .
H151 H 0.5731(10) 0.5334(3) 0.0884(6) 0.042(3) Uiso 1 1 d R . .
H152 H 0.7159(10) 0.5335(3) 0.0845(6) 0.042(3) Uiso 1 1 d R . .
H153 H 0.6362(12) 0.5251(3) 0.0176(5) 0.042(3) Uiso 1 1 d R . .
C16 C 0.20207(13) 0.53884(9) 0.18723(7) 0.0225(3) Uani 1 1 d . . .
H16 H 0.1439 0.5905 0.1924 0.030(5) Uiso 1 1 d R . .
C17 C 0.12230(14) 0.45463(11) 0.19663(9) 0.0309(3) Uani 1 1 d . . .
H171 H 0.0510(10) 0.4574(4) 0.1670(6) 0.036(3) Uiso 1 1 d R . .
H172 H 0.0973(10) 0.4506(4) 0.2435(5) 0.036(3) Uiso 1 1 d R . .
H173 H 0.1702(6) 0.4041(6) 0.1852(6) 0.036(3) Uiso 1 1 d R . .
C18 C 0.24870(16) 0.54177(12) 0.11189(8) 0.0352(4) Uani 1 1 d . . .
H181 H 0.3063(12) 0.4940(8) 0.1045(3) 0.054(4) Uiso 1 1 d R . .
H182 H 0.2896(13) 0.5975(8) 0.1040(3) 0.054(4) Uiso 1 1 d R . .
H183 H 0.1790(9) 0.5359(9) 0.0801(4) 0.054(4) Uiso 1 1 d R . .
C19 C 0.25095(13) 0.59258(9) 0.33429(7) 0.0224(3) Uani 1 1 d . . .
H19 H 0.3180 0.5965 0.3713 0.030(5) Uiso 1 1 d R . .
C20 C 0.19975(16) 0.68756(11) 0.32544(9) 0.0320(3) Uani 1 1 d . . .
H201 H 0.1307(11) 0.68658(16) 0.2922(6) 0.040(3) Uiso 1 1 d R . .
H202 H 0.2648(8) 0.7262(5) 0.3084(6) 0.040(3) Uiso 1 1 d R . .
H203 H 0.1711(11) 0.7096(4) 0.3698(5) 0.040(3) Uiso 1 1 d R . .
C21 C 0.14959(15) 0.53101(11) 0.36371(9) 0.0324(3) Uani 1 1 d . . .
H211 H 0.1289(8) 0.5504(5) 0.4107(6) 0.039(3) Uiso 1 1 d R . .
H212 H 0.1811(5) 0.4700(7) 0.3654(6) 0.039(3) Uiso 1 1 d R . .
H213 H 0.0749(9) 0.5334(6) 0.3338(5) 0.039(3) Uiso 1 1 d R . .
C22 C 0.38327(13) 0.44021(9) 0.27526(8) 0.0235(3) Uani 1 1 d . . .
H22 H 0.3070 0.4038 0.2845 0.036(5) Uiso 1 1 d R . .
C23 C 0.45227(15) 0.39654(10) 0.21466(9) 0.0314(3) Uani 1 1 d . . .
H231 H 0.5241(10) 0.4310(6) 0.2036(5) 0.040(3) Uiso 1 1 d R . .
H232 H 0.3974(8) 0.3938(8) 0.1749(5) 0.040(3) Uiso 1 1 d R . .
H233 H 0.4775(11) 0.3377(7) 0.2275(3) 0.040(3) Uiso 1 1 d R . .
C24 C 0.46608(16) 0.43705(11) 0.34132(9) 0.0330(3) Uani 1 1 d . . .
H241 H 0.4875(10) 0.3758(7) 0.3520(4) 0.044(3) Uiso 1 1 d R . .
H242 H 0.4217(7) 0.4628(8) 0.3800(5) 0.044(3) Uiso 1 1 d R . .
H243 H 0.5417(10) 0.4708(8) 0.3336(3) 0.044(3) Uiso 1 1 d R . .

loop_
_atom_site_aniso_label
_atom_site_aniso_U_11
_atom_site_aniso_U_22
_atom_site_aniso_U_33
_atom_site_aniso_U_23
_atom_site_aniso_U_13
_atom_site_aniso_U_12
Rh 0.01342(5) 0.01540(5) 0.01596(5) -0.00009(3) -0.00048(3) -0.00034(3)
P1 0.01509(14) 0.01675(15) 0.01648(14) 0.00116(11) 0.00004(11) 0.00006(11)
P2 0.01376(14) 0.01651(15) 0.02074(15) 0.00005(12) 0.00040(11) -0.00025(11)
Cl 0.02028(15) 0.02614(16) 0.03477(18) 0.00764(14) 0.00069(13) 0.00569(12)
B 0.0178(7) 0.0191(7) 0.0199(7) 0.0002(5) -0.0006(5) -0.0001(5)
O1A 0.0235(6) 0.0290(6) 0.0172(5) -0.0018(4) -0.0005(4) -0.0075(5)
O2A 0.0265(6) 0.0300(6) 0.0187(5) 0.0018(5) -0.0024(4) -0.0097(5)
C1A 0.0218(8) 0.0315(9) 0.0185(7) -0.0031(6) -0.0030(6) -0.0047(7)
C2A 0.0242(8) 0.0301(9) 0.0169(7) -0.0009(6) -0.0017(6) -0.0032(7)
C3A 0.0422(11) 0.0345(10) 0.0305(10) -0.0054(8) -0.0025(8) -0.0153(8)
C4A 0.0249(9) 0.0514(12) 0.0330(10) -0.0089(9) -0.0067(7) 0.0034(8)
C5A 0.0336(10) 0.0466(12) 0.0269(9) -0.0034(8) 0.0047(7) 0.0068(8)
C6A 0.0411(11) 0.0400(11) 0.0233(8) 0.0078(7) -0.0046(8) -0.0062(8)
C7 0.0159(6) 0.0240(6) 0.0214(6) 0.0022(5) 0.0003(5) 0.0010(5)
C8 0.0196(6) 0.0322(8) 0.0298(7) 0.0058(6) 0.0047(5) 0.0016(6)
C9 0.0194(6) 0.0319(8) 0.0312(7) 0.0097(6) 0.0018(5) 0.0058(6)
C10 0.0188(6) 0.0182(6) 0.0255(6) 0.0043(5) -0.0003(5) -0.0001(5)
C11 0.0303(7) 0.0188(6) 0.0332(8) -0.0011(6) 0.0041(6) 0.0015(5)
C12 0.0331(8) 0.0247(7) 0.0313(8) 0.0082(6) 0.0037(6) -0.0027(6)
C13 0.0254(7) 0.0269(7) 0.0172(6) -0.0010(5) 0.0015(5) -0.0017(5)
C14 0.0301(8) 0.0423(9) 0.0219(7) -0.0012(6) -0.0056(6) -0.0034(7)
C15 0.0488(10) 0.0267(8) 0.0268(7) -0.0085(6) 0.0014(7) -0.0014(7)
C16 0.0179(6) 0.0233(6) 0.0261(7) -0.0034(5) -0.0023(5) -0.0004(5)
C17 0.0225(7) 0.0333(8) 0.0369(8) -0.0047(6) -0.0020(6) -0.0076(6)
C18 0.0367(9) 0.0437(10) 0.0249(7) -0.0026(7) -0.0029(6) -0.0090(7)
C19 0.0207(6) 0.0241(7) 0.0224(6) -0.0015(5) 0.0033(5) -0.0018(5)
C20 0.0351(8) 0.0270(8) 0.0345(8) -0.0040(6) 0.0111(6) 0.0058(6)
C21 0.0311(8) 0.0352(8) 0.0313(8) -0.0015(6) 0.0106(6) -0.0081(6)
C22 0.0191(6) 0.0168(6) 0.0346(7) 0.0034(5) 0.0001(5) 0.0003(5)
C23 0.0283(7) 0.0191(7) 0.0470(9) -0.0034(6) 0.0051(6) 0.0026(6)
C24 0.0325(8) 0.0253(7) 0.0407(9) 0.0102(6) -0.0068(7) 0.0032(6)

loop_
_geom_bond_atom_site_label_1
_geom_bond_atom_site_label_2
_geom_bond_distance
_geom_bond_site_symmetry_2
_geom_bond_publ_flag
Rh H1 1.47(2) . ?
Rh B 1.9812(15) . ?
Rh P2 2.3442(4) . ?
Rh P1 2.3476(4) . ?
Rh Cl 2.4392(4) . ?
P1 C10 1.8618(14) . ?
P1 C13 1.8652(14) . ?
P1 C7 1.8707(13) . ?
P2 C22 1.8592(14) . ?
P2 C19 1.8621(14) . ?
P2 C16 1.8686(14) . ?
B O2B 1.344(7) . ?
B O2A 1.3789(18) . ?
B O1A 1.3906(18) . ?
B O1B 1.457(7) . ?
O1A C1A 1.4658(19) . ?
O2A C2A 1.460(2) . ?
C1A C4A 1.516(3) . ?
C1A C3A 1.531(3) . ?
C1A C2A 1.558(2) . ?
C2A C6A 1.521(2) . ?
C2A C5A 1.526(3) . ?
O1B C1B 1.471(12) . ?
O2B C2B 1.498(12) . ?
C1B C2B 1.503(15) . ?
C1B C3B 1.521(18) . ?
C1B C4B 1.525(16) . ?
C2B C5B 1.525(17) . ?
C2B C6B 1.531(17) . ?
C7 C8 1.5395(19) . ?
C7 C9 1.5401(19) . ?
C10 C11 1.531(2) . ?
C10 C12 1.5392(19) . ?
C13 C14 1.532(2) . ?
C13 C15 1.534(2) . ?
C16 C18 1.535(2) . ?
C16 C17 1.536(2) . ?
C19 C20 1.534(2) . ?
C19 C21 1.538(2) . ?
C22 C24 1.530(2) . ?
C22 C23 1.533(2) . ?
